data_7003921
loop_
_publ_author_name
'Ye, Jiansheng'
'Chen, Wanzhi'
'Wang, Daqi'

_publ_section_title
;
 Synthesis, structural characterization, and catalytic behaviour in
 Heck coupling of palladium(ii) complexes containing
 pyrimidine-functionalized N-heterocyclic carbenes
;
_journal_issue 30
_journal_name_full 'Dalton Transactions'
_journal_page_first 4015
_journal_page_last 4022
_journal_paper_doi 10.1039/b801264d
_journal_year 2008
_chemical_formula_sum 'C28 H25 Ag2 F12 N11 P2'
_chemical_formula_weight 1021.27
_chemical_name_systematic
;
?
;
_space_group_IT_number 14
_symmetry_cell_setting monoclinic
_symmetry_space_group_name_Hall '-P 2yn'
_symmetry_space_group_name_H-M 'P 1 21/n 1'
_atom_sites_solution_hydrogens geom
_atom_sites_solution_primary direct
_atom_sites_solution_secondary difmap
_audit_creation_method SHELXL-97
_cell_angle_alpha 90.00
_cell_angle_beta 112.860(2)
_cell_angle_gamma 90.00
_cell_formula_units_Z 4
_cell_length_a 14.645(2)
_cell_length_b 18.615(2)
_cell_length_c 15.0318(19)
_cell_measurement_temperature 298(2)
_cell_volume 3776.1(8)
_computing_cell_refinement 'Bruker SMART'
_computing_data_collection 'Bruker SMART'
_computing_data_reduction 'Bruker SAINT'
_computing_molecular_graphics 'Bruker SHELXTL'
_computing_publication_material 'Bruker SHELXTL'
_computing_structure_refinement 'SHELXL-97 (Sheldrick, 1997)'
_computing_structure_solution 'SHELXS-97 (Sheldrick, 1990)'
_diffrn_ambient_temperature 298(2)
_diffrn_measured_fraction_theta_full 0.999
_diffrn_measured_fraction_theta_max 0.999
_diffrn_measurement_device_type 'CCD area detector'
_diffrn_measurement_method 'phi and omega scans'
_diffrn_radiation_monochromator graphite
_diffrn_radiation_source 'fine-focus sealed tube'
_diffrn_radiation_type MoK\a
_diffrn_radiation_wavelength 0.71073
_diffrn_reflns_av_R_equivalents 0.0326
_diffrn_reflns_av_sigmaI/netI 0.0437
_diffrn_reflns_limit_h_max 17
_diffrn_reflns_limit_h_min -16
_diffrn_reflns_limit_k_max 19
_diffrn_reflns_limit_k_min -22
_diffrn_reflns_limit_l_max 17
_diffrn_reflns_limit_l_min -17
_diffrn_reflns_number 18562
_diffrn_reflns_theta_full 25.01
_diffrn_reflns_theta_max 25.01
_diffrn_reflns_theta_min 1.65
_exptl_absorpt_coefficient_mu 1.219
_exptl_absorpt_correction_T_max 0.8675
_exptl_absorpt_correction_T_min 0.7838
_exptl_absorpt_correction_type multi-scan
_exptl_absorpt_process_details Sadabs
_exptl_crystal_colour Colorless
_exptl_crystal_density_diffrn 1.796
_exptl_crystal_density_method 'not measured'
_exptl_crystal_description Prism
_exptl_crystal_F_000 2008
_exptl_crystal_size_max 0.21
_exptl_crystal_size_mid 0.19
_exptl_crystal_size_min 0.12
_refine_diff_density_max 0.691
_refine_diff_density_min -0.615
_refine_diff_density_rms 0.091
_refine_ls_extinction_method none
_refine_ls_goodness_of_fit_ref 1.066
_refine_ls_hydrogen_treatment constr
_refine_ls_matrix_type full
_refine_ls_number_parameters 497
_refine_ls_number_reflns 6660
_refine_ls_number_restraints 0
_refine_ls_restrained_S_all 1.066
_refine_ls_R_factor_all 0.0786
_refine_ls_R_factor_gt 0.0433
_refine_ls_shift/su_max 0.029
_refine_ls_shift/su_mean 0.000
_refine_ls_structure_factor_coef Fsqd
_refine_ls_weighting_details 'calc w=1/[\s^2^(Fo^2^)+(0.0486P)^2^+10.1248P] where P=(Fo^2^+2Fc^2^)/3'
_refine_ls_weighting_scheme calc
_refine_ls_wR_factor_gt 0.1024
_refine_ls_wR_factor_ref 0.1302
_reflns_number_gt 4506
_reflns_number_total 6660
_reflns_threshold_expression >2sigma(I)
_cod_data_source_file b801264d.txt
_cod_data_source_block 070713d
_cod_depositor_comments
;
The following automatic conversions were performed:
'_symmetry_cell_setting' value 'Monoclinic' changed to 'monoclinic'
according to '/home/saulius/struct/CIF-dictionaries/cif_core.dic'
dictionary named 'cif_core.dic' version 2.4.1 from
2010-06-29.

'_exptl_absorpt_correction_type' value 'Multi-scan' changed
to 'multi-scan' according to
'/home/saulius/struct/CIF-dictionaries/cif_core.dic' dictionary named
'cif_core.dic' version 2.4.1 from 2010-06-29.

Automatic conversion script
Id: cif_fix_enum 1527 2010-12-29 10:47:43Z saulius 
;
_cod_original_cell_volume 3776.0(9)
_cod_original_sg_symbol_H-M P2(1)/n
_cod_database_code 7003921

loop_
_symmetry_equiv_pos_as_xyz
'x, y, z'
'-x+1/2, y+1/2, -z+1/2'
'-x, -y, -z'
'x-1/2, -y-1/2, z-1/2'

loop_
_atom_site_label
_atom_site_type_symbol
_atom_site_fract_x
_atom_site_fract_y
_atom_site_fract_z
_atom_site_U_iso_or_equiv
_atom_site_adp_type
_atom_site_occupancy
_atom_site_symmetry_multiplicity
_atom_site_calc_flag
_atom_site_refinement_flags
_atom_site_disorder_assembly
_atom_site_disorder_group
Ag1 Ag 0.97195(4) 0.12734(2) 0.25575(4) 0.04899(16) Uani 1 1 d . . .
Ag2 Ag 0.85760(4) 0.01769(3) 0.09245(4) 0.05530(17) Uani 1 1 d . . .
F1 F 0.6001(5) 0.9692(3) 0.7454(7) 0.196(4) Uani 1 1 d . . .
F2 F 0.4693(5) 0.8409(4) 0.6389(5) 0.146(2) Uani 1 1 d . . .
F3 F 0.5460(9) 0.8734(4) 0.7873(5) 0.215(5) Uani 1 1 d . . .
F4 F 0.4458(4) 0.9534(4) 0.6810(5) 0.155(3) Uani 1 1 d . . .
F5 F 0.5225(6) 0.9352(4) 0.5900(5) 0.163(3) Uani 1 1 d . . .
F6 F 0.6251(5) 0.8605(4) 0.6946(7) 0.173(3) Uani 1 1 d . . .
F7 F 0.7478(9) 0.3096(4) 0.0794(10) 0.251(6) Uani 1 1 d . . .
F8 F 0.6345(6) 0.1770(4) 0.0747(12) 0.304(8) Uani 1 1 d . . .
F9 F 0.7853(4) 0.2043(4) 0.1436(6) 0.163(3) Uani 1 1 d . . .
F10 F 0.7191(9) 0.2151(8) -0.0078(6) 0.319(9) Uani 1 1 d . . .
F11 F 0.5968(7) 0.2774(6) 0.0000(6) 0.232(5) Uani 1 1 d . . .
F12 F 0.6637(7) 0.2745(5) 0.1531(5) 0.179(3) Uani 1 1 d . . .
N1 N 0.9899(4) -0.0094(2) 0.3740(3) 0.0440(12) Uani 1 1 d . . .
N2 N 0.8346(4) 0.0107(3) 0.2992(3) 0.0451(12) Uani 1 1 d . . .
N3 N 1.1277(4) 0.0539(3) 0.3763(4) 0.0596(14) Uani 1 1 d . . .
N4 N 1.1461(4) -0.0569(3) 0.4612(4) 0.0644(15) Uani 1 1 d . . .
N5 N 0.7151(4) -0.0182(3) 0.0844(4) 0.0488(12) Uani 1 1 d . . .
N6 N 1.0791(4) 0.0058(3) 0.1387(4) 0.0477(12) Uani 1 1 d . . .
N7 N 1.0328(4) 0.1097(3) 0.0763(4) 0.0495(13) Uani 1 1 d . . .
N8 N 0.9928(5) -0.0879(3) 0.1744(5) 0.0672(16) Uani 1 1 d . . .
N9 N 1.1648(5) -0.0963(4) 0.2146(6) 0.091(2) Uani 1 1 d . . .
N10 N 1.0153(4) 0.2251(3) 0.2014(4) 0.0499(12) Uani 1 1 d . . .
N11 N 0.2681(8) 0.7346(5) 0.4952(8) 0.138(4) Uani 1 1 d . . .
P1 P 0.53641(14) 0.90499(11) 0.69168(15) 0.0638(5) Uani 1 1 d . . .
P2 P 0.69101(17) 0.24148(12) 0.07142(18) 0.0826(7) Uani 1 1 d . . .
C1 C 0.9236(4) 0.0387(3) 0.3131(4) 0.0413(13) Uani 1 1 d . . .
C2 C 0.8456(5) -0.0539(3) 0.3509(5) 0.0571(17) Uani 1 1 d . . .
H2 H 0.7945 -0.0829 0.3526 0.068 Uiso 1 1 calc R . .
C3 C 0.9411(5) -0.0661(3) 0.3965(5) 0.0568(17) Uani 1 1 d . . .
H3 H 0.9702 -0.1051 0.4360 0.068 Uiso 1 1 calc R . .
C4 C 1.0944(5) -0.0027(3) 0.4065(4) 0.0469(15) Uani 1 1 d . . .
C5 C 1.2447(6) -0.0507(4) 0.4898(6) 0.078(2) Uani 1 1 d . . .
H5 H 1.2850 -0.0870 0.5274 0.093 Uiso 1 1 calc R . .
C6 C 1.2880(6) 0.0071(5) 0.4655(6) 0.075(2) Uani 1 1 d . . .
H6 H 1.3566 0.0111 0.4870 0.090 Uiso 1 1 calc R . .
C7 C 1.2271(5) 0.0588(4) 0.4085(6) 0.073(2) Uani 1 1 d . . .
H7 H 1.2550 0.0986 0.3914 0.088 Uiso 1 1 calc R . .
C8 C 0.7402(4) 0.0421(3) 0.2365(5) 0.0505(15) Uani 1 1 d . . .
H8A H 0.7525 0.0870 0.2102 0.061 Uiso 1 1 calc R . .
H8B H 0.7013 0.0528 0.2745 0.061 Uiso 1 1 calc R . .
C9 C 0.6814(4) -0.0071(3) 0.1544(4) 0.0461(14) Uani 1 1 d . . .
C10 C 0.5944(5) -0.0388(4) 0.1503(5) 0.0625(19) Uani 1 1 d . . .
H10 H 0.5715 -0.0302 0.1989 0.075 Uiso 1 1 calc R . .
C11 C 0.5417(5) -0.0832(4) 0.0741(6) 0.072(2) Uani 1 1 d . . .
H11 H 0.4837 -0.1052 0.0715 0.087 Uiso 1 1 calc R . .
C12 C 0.5758(5) -0.0943(4) 0.0025(5) 0.067(2) Uani 1 1 d . . .
H12 H 0.5411 -0.1235 -0.0500 0.081 Uiso 1 1 calc R . .
C13 C 0.6615(5) -0.0618(4) 0.0097(5) 0.0594(18) Uani 1 1 d . . .
H13 H 0.6846 -0.0697 -0.0389 0.071 Uiso 1 1 calc R . .
C14 C 0.9980(4) 0.0490(3) 0.0995(4) 0.0422(14) Uani 1 1 d . . .
C15 C 1.1343(5) 0.1055(4) 0.1022(5) 0.0617(19) Uani 1 1 d . . .
H15 H 1.1746 0.1411 0.0937 0.074 Uiso 1 1 calc R . .
C16 C 1.1638(5) 0.0408(4) 0.1418(5) 0.0607(18) Uani 1 1 d . . .
H16 H 1.2281 0.0229 0.1664 0.073 Uiso 1 1 calc R . .
C17 C 1.0786(5) -0.0640(3) 0.1780(5) 0.0550(17) Uani 1 1 d . . .
C18 C 1.1627(9) -0.1608(6) 0.2536(8) 0.116(4) Uani 1 1 d . . .
H18 H 1.2219 -0.1862 0.2804 0.139 Uiso 1 1 calc R . .
C19 C 1.0808(10) -0.1911(5) 0.2564(7) 0.104(3) Uani 1 1 d . . .
H19 H 1.0825 -0.2355 0.2851 0.125 Uiso 1 1 calc R . .
C20 C 0.9946(8) -0.1530(4) 0.2147(6) 0.084(2) Uani 1 1 d . . .
H20 H 0.9359 -0.1724 0.2141 0.101 Uiso 1 1 calc R . .
C21 C 0.9740(6) 0.1742(4) 0.0408(5) 0.0633(19) Uani 1 1 d . . .
H21A H 0.9052 0.1634 0.0277 0.076 Uiso 1 1 calc R . .
H21B H 0.9783 0.1883 -0.0196 0.076 Uiso 1 1 calc R . .
C22 C 1.0063(5) 0.2363(3) 0.1102(5) 0.0506(15) Uani 1 1 d . . .
C23 C 1.0255(6) 0.3024(4) 0.0812(6) 0.076(2) Uani 1 1 d . . .
H23 H 1.0194 0.3093 0.0178 0.091 Uiso 1 1 calc R . .
C24 C 1.0539(7) 0.3587(4) 0.1455(7) 0.088(3) Uani 1 1 d . . .
H24 H 1.0655 0.4039 0.1256 0.106 Uiso 1 1 calc R . .
C25 C 1.0651(7) 0.3474(4) 0.2395(7) 0.090(3) Uani 1 1 d . . .
H25 H 1.0853 0.3843 0.2848 0.108 Uiso 1 1 calc R . .
C26 C 1.0451(6) 0.2793(4) 0.2648(6) 0.070(2) Uani 1 1 d . . .
H26 H 1.0528 0.2709 0.3284 0.084 Uiso 1 1 calc R . .
C27 C 0.2327(9) 0.7530(5) 0.5427(8) 0.101(3) Uani 1 1 d . . .
C28 C 0.1837(12) 0.7771(6) 0.6060(10) 0.167(6) Uani 1 1 d . . .
H28A H 0.1520 0.8225 0.5836 0.250 Uiso 1 1 calc R . .
H28B H 0.2321 0.7823 0.6707 0.250 Uiso 1 1 calc R . .
H28C H 0.1350 0.7423 0.6053 0.250 Uiso 1 1 calc R . .

loop_
_atom_site_aniso_label
_atom_site_aniso_U_11
_atom_site_aniso_U_22
_atom_site_aniso_U_33
_atom_site_aniso_U_23
_atom_site_aniso_U_13
_atom_site_aniso_U_12
Ag1 0.0601(3) 0.0439(3) 0.0461(3) 0.0056(2) 0.0240(2) -0.0048(2)
Ag2 0.0450(3) 0.0665(3) 0.0601(3) -0.0104(3) 0.0267(3) -0.0103(2)
F1 0.107(5) 0.075(4) 0.287(10) -0.012(5) -0.054(5) -0.013(3)
F2 0.158(6) 0.141(5) 0.131(5) -0.048(4) 0.046(5) -0.066(5)
F3 0.440(15) 0.144(6) 0.066(4) -0.006(4) 0.106(6) -0.039(7)
F4 0.090(4) 0.219(7) 0.150(6) -0.054(5) 0.041(4) 0.047(4)
F5 0.259(9) 0.136(5) 0.146(6) 0.045(5) 0.136(7) 0.052(6)
F6 0.112(5) 0.131(5) 0.285(11) 0.024(6) 0.087(6) 0.049(4)
F7 0.286(13) 0.113(6) 0.423(18) 0.042(8) 0.212(13) -0.014(7)
F8 0.100(5) 0.112(6) 0.61(2) -0.053(9) 0.039(9) -0.037(5)
F9 0.081(4) 0.153(6) 0.202(8) 0.066(5) -0.005(4) 0.015(4)
F10 0.316(13) 0.50(2) 0.126(7) -0.028(9) 0.064(8) 0.283(14)
F11 0.200(8) 0.336(12) 0.120(6) 0.038(7) 0.017(5) 0.192(9)
F12 0.239(9) 0.194(7) 0.120(6) 0.022(5) 0.086(6) 0.061(7)
N1 0.051(3) 0.043(3) 0.034(3) 0.004(2) 0.012(2) -0.004(2)
N2 0.049(3) 0.050(3) 0.039(3) -0.006(2) 0.020(2) -0.009(2)
N3 0.053(3) 0.065(4) 0.056(4) 0.015(3) 0.016(3) -0.006(3)
N4 0.062(4) 0.063(4) 0.057(4) 0.011(3) 0.012(3) 0.001(3)
N5 0.039(3) 0.060(3) 0.047(3) -0.006(3) 0.017(2) -0.005(2)
N6 0.044(3) 0.053(3) 0.049(3) -0.012(2) 0.021(3) -0.004(2)
N7 0.058(3) 0.050(3) 0.050(3) -0.008(2) 0.030(3) -0.009(3)
N8 0.077(4) 0.051(3) 0.082(5) -0.005(3) 0.039(4) -0.009(3)
N9 0.068(5) 0.068(4) 0.117(6) 0.006(4) 0.015(4) 0.017(4)
N10 0.062(3) 0.042(3) 0.051(3) 0.001(2) 0.027(3) -0.006(2)
N11 0.155(9) 0.120(8) 0.164(11) -0.045(7) 0.089(8) -0.011(6)
P1 0.0555(11) 0.0706(12) 0.0658(13) -0.0066(10) 0.0241(10) -0.0023(10)
P2 0.0757(15) 0.0644(13) 0.0872(17) -0.0011(12) 0.0093(12) 0.0144(12)
C1 0.050(4) 0.040(3) 0.035(3) -0.007(3) 0.018(3) -0.006(3)
C2 0.064(5) 0.054(4) 0.058(4) 0.005(3) 0.029(4) -0.017(3)
C3 0.065(5) 0.051(4) 0.049(4) 0.010(3) 0.016(3) -0.009(3)
C4 0.049(4) 0.059(4) 0.030(3) 0.003(3) 0.012(3) -0.009(3)
C5 0.071(6) 0.077(5) 0.074(6) 0.014(4) 0.016(4) 0.012(4)
C6 0.052(4) 0.094(6) 0.072(5) 0.009(5) 0.017(4) 0.003(4)
C7 0.053(5) 0.089(6) 0.075(5) 0.014(5) 0.023(4) -0.009(4)
C8 0.047(4) 0.057(4) 0.047(4) -0.012(3) 0.018(3) -0.003(3)
C9 0.040(3) 0.053(4) 0.045(4) -0.002(3) 0.017(3) 0.001(3)
C10 0.056(4) 0.080(5) 0.062(5) -0.014(4) 0.034(4) -0.016(4)
C11 0.052(4) 0.096(6) 0.072(5) -0.017(4) 0.028(4) -0.026(4)
C12 0.059(4) 0.081(5) 0.063(5) -0.023(4) 0.026(4) -0.021(4)
C13 0.054(4) 0.078(5) 0.054(4) -0.014(4) 0.028(3) -0.007(4)
C14 0.040(3) 0.051(3) 0.035(3) -0.008(3) 0.014(3) -0.007(3)
C15 0.057(4) 0.066(5) 0.077(5) -0.015(4) 0.043(4) -0.020(4)
C16 0.044(4) 0.069(5) 0.078(5) -0.018(4) 0.033(4) -0.009(3)
C17 0.064(4) 0.051(4) 0.049(4) -0.017(3) 0.020(3) -0.005(3)
C18 0.107(8) 0.073(6) 0.135(10) 0.018(6) 0.013(7) 0.033(6)
C19 0.143(10) 0.061(6) 0.088(7) 0.004(5) 0.022(7) -0.013(7)
C20 0.115(7) 0.058(5) 0.081(6) -0.008(4) 0.041(6) -0.020(5)
C21 0.086(5) 0.063(4) 0.043(4) 0.007(3) 0.028(4) -0.003(4)
C22 0.062(4) 0.042(3) 0.048(4) 0.009(3) 0.022(3) 0.003(3)
C23 0.105(6) 0.065(5) 0.069(5) 0.015(4) 0.046(5) -0.004(4)
C24 0.136(8) 0.043(4) 0.114(8) 0.005(4) 0.079(7) -0.009(5)
C25 0.139(8) 0.052(4) 0.103(7) -0.016(4) 0.076(7) -0.023(5)
C26 0.105(6) 0.057(4) 0.061(5) -0.010(4) 0.046(5) -0.017(4)
C27 0.132(9) 0.072(6) 0.102(8) -0.020(5) 0.049(7) -0.008(6)
C28 0.283(18) 0.114(9) 0.160(13) -0.009(9) 0.147(14) 0.018(10)

loop_
_atom_type_symbol
_atom_type_description
_atom_type_scat_dispersion_real
_atom_type_scat_dispersion_imag
_atom_type_scat_source
C C 0.0033 0.0016 'International Tables Vol C Tables 4.2.6.8 and 6.1.1.4'
H H 0.0000 0.0000 'International Tables Vol C Tables 4.2.6.8 and 6.1.1.4'
N N 0.0061 0.0033 'International Tables Vol C Tables 4.2.6.8 and 6.1.1.4'
F F 0.0171 0.0103 'International Tables Vol C Tables 4.2.6.8 and 6.1.1.4'
Ag Ag -0.8971 1.1015 'International Tables Vol C Tables 4.2.6.8 and 6.1.1.4'
P P 0.1023 0.0942 'International Tables Vol C Tables 4.2.6.8 and 6.1.1.4'

loop_
_geom_angle_atom_site_label_1
_geom_angle_atom_site_label_2
_geom_angle_atom_site_label_3
_geom_angle
_geom_angle_site_symmetry_1
_geom_angle_site_symmetry_3
_geom_angle_publ_flag
C1 Ag1 N10 175.2(2) . . ?
C1 Ag1 Ag2 69.38(15) . . ?
N10 Ag1 Ag2 113.20(14) . . ?
C14 Ag2 N5 178.0(2) . . ?
C14 Ag2 Ag1 64.16(15) . . ?
N5 Ag2 Ag1 117.33(14) . . ?
C1 N1 C3 111.0(5) . . ?
C1 N1 C4 124.0(5) . . ?
C3 N1 C4 124.9(5) . . ?
C1 N2 C2 110.5(5) . . ?
C1 N2 C8 124.4(5) . . ?
C2 N2 C8 125.1(5) . . ?
C4 N3 C7 115.2(6) . . ?
C4 N4 C5 114.4(6) . . ?
C9 N5 C13 118.0(5) . . ?
C9 N5 Ag2 123.6(4) . . ?
C13 N5 Ag2 118.0(4) . . ?
C14 N6 C16 110.8(5) . . ?
C14 N6 C17 124.8(5) . . ?
C16 N6 C17 124.2(6) . . ?
C14 N7 C15 110.7(5) . . ?
C14 N7 C21 124.2(5) . . ?
C15 N7 C21 124.7(6) . . ?
C17 N8 C20 115.6(7) . . ?
C17 N9 C18 114.3(8) . . ?
C26 N10 C22 119.0(5) . . ?
C26 N10 Ag1 115.0(4) . . ?
C22 N10 Ag1 125.7(4) . . ?
F3 P1 F6 89.9(6) . . ?
F3 P1 F1 89.5(5) . . ?
F6 P1 F1 94.1(4) . . ?
F3 P1 F2 89.6(4) . . ?
F6 P1 F2 87.8(4) . . ?
F1 P1 F2 178.0(5) . . ?
F3 P1 F4 94.8(5) . . ?
F6 P1 F4 175.3(5) . . ?
F1 P1 F4 85.6(4) . . ?
F2 P1 F4 92.7(4) . . ?
F3 P1 F5 177.3(5) . . ?
F6 P1 F5 90.5(4) . . ?
F1 P1 F5 93.2(5) . . ?
F2 P1 F5 87.7(4) . . ?
F4 P1 F5 84.8(4) . . ?
F8 P2 F10 95.2(9) . . ?
F8 P2 F7 173.1(8) . . ?
F10 P2 F7 91.5(8) . . ?
F8 P2 F11 90.8(6) . . ?
F10 P2 F11 92.2(5) . . ?
F7 P2 F11 90.4(6) . . ?
F8 P2 F9 88.4(5) . . ?
F10 P2 F9 88.0(5) . . ?
F7 P2 F9 90.3(5) . . ?
F11 P2 F9 179.2(6) . . ?
F8 P2 F12 88.6(7) . . ?
F10 P2 F12 176.0(8) . . ?
F7 P2 F12 84.7(6) . . ?
F11 P2 F12 86.7(4) . . ?
F9 P2 F12 93.2(5) . . ?
N2 C1 N1 104.1(5) . . ?
N2 C1 Ag1 134.4(4) . . ?
N1 C1 Ag1 121.2(4) . . ?
C3 C2 N2 107.8(5) . . ?
C3 C2 H2 126.1 . . ?
N2 C2 H2 126.1 . . ?
C2 C3 N1 106.6(6) . . ?
C2 C3 H3 126.7 . . ?
N1 C3 H3 126.7 . . ?
N3 C4 N4 128.4(6) . . ?
N3 C4 N1 116.6(6) . . ?
N4 C4 N1 115.0(5) . . ?
N4 C5 C6 122.3(7) . . ?
N4 C5 H5 118.8 . . ?
C6 C5 H5 118.8 . . ?
C7 C6 C5 117.6(7) . . ?
C7 C6 H6 121.2 . . ?
C5 C6 H6 121.2 . . ?
N3 C7 C6 122.0(7) . . ?
N3 C7 H7 119.0 . . ?
C6 C7 H7 119.0 . . ?
N2 C8 C9 112.4(5) . . ?
N2 C8 H8A 109.1 . . ?
C9 C8 H8A 109.1 . . ?
N2 C8 H8B 109.1 . . ?
C9 C8 H8B 109.1 . . ?
H8A C8 H8B 107.9 . . ?
N5 C9 C10 120.8(6) . . ?
N5 C9 C8 117.9(5) . . ?
C10 C9 C8 121.3(6) . . ?
C11 C10 C9 120.2(6) . . ?
C11 C10 H10 119.9 . . ?
C9 C10 H10 119.9 . . ?
C12 C11 C10 119.1(6) . . ?
C12 C11 H11 120.5 . . ?
C10 C11 H11 120.5 . . ?
C13 C12 C11 118.6(7) . . ?
C13 C12 H12 120.7 . . ?
C11 C12 H12 120.7 . . ?
C12 C13 N5 123.5(6) . . ?
C12 C13 H13 118.3 . . ?
N5 C13 H13 118.3 . . ?
N7 C14 N6 104.8(5) . . ?
N7 C14 Ag2 133.2(5) . . ?
N6 C14 Ag2 122.0(4) . . ?
C16 C15 N7 107.6(6) . . ?
C16 C15 H15 126.2 . . ?
N7 C15 H15 126.2 . . ?
C15 C16 N6 106.1(6) . . ?
C15 C16 H16 126.9 . . ?
N6 C16 H16 126.9 . . ?
N9 C17 N8 127.8(7) . . ?
N9 C17 N6 115.6(6) . . ?
N8 C17 N6 116.7(6) . . ?
C19 C18 N9 124.2(9) . . ?
C19 C18 H18 117.9 . . ?
N9 C18 H18 117.9 . . ?
C18 C19 C20 116.4(9) . . ?
C18 C19 H19 121.8 . . ?
C20 C19 H19 121.8 . . ?
N8 C20 C19 121.6(9) . . ?
N8 C20 H20 119.2 . . ?
C19 C20 H20 119.2 . . ?
N7 C21 C22 113.5(6) . . ?
N7 C21 H21A 108.9 . . ?
C22 C21 H21A 108.9 . . ?
N7 C21 H21B 108.9 . . ?
C22 C21 H21B 108.9 . . ?
H21A C21 H21B 107.7 . . ?
N10 C22 C23 120.9(6) . . ?
N10 C22 C21 117.9(5) . . ?
C23 C22 C21 121.2(6) . . ?
C22 C23 C24 120.2(7) . . ?
C22 C23 H23 119.9 . . ?
C24 C23 H23 119.9 . . ?
C25 C24 C23 119.3(7) . . ?
C25 C24 H24 120.4 . . ?
C23 C24 H24 120.4 . . ?
C24 C25 C26 117.9(7) . . ?
C24 C25 H25 121.0 . . ?
C26 C25 H25 121.0 . . ?
N10 C26 C25 122.6(7) . . ?
N10 C26 H26 118.7 . . ?
C25 C26 H26 118.7 . . ?
N11 C27 C28 179.2(14) . . ?
C27 C28 H28A 109.5 . . ?
C27 C28 H28B 109.5 . . ?
H28A C28 H28B 109.5 . . ?
C27 C28 H28C 109.5 . . ?
H28A C28 H28C 109.5 . . ?
H28B C28 H28C 109.5 . . ?

loop_
_geom_bond_atom_site_label_1
_geom_bond_atom_site_label_2
_geom_bond_distance
_geom_bond_site_symmetry_2
_geom_bond_publ_flag
Ag1 C1 2.108(6) . ?
Ag1 N10 2.187(5) . ?
Ag1 Ag2 3.1308(7) . ?
Ag2 C14 2.100(6) . ?
Ag2 N5 2.149(5) . ?
F1 P1 1.538(6) . ?
F2 P1 1.553(6) . ?
F3 P1 1.509(6) . ?
F4 P1 1.560(6) . ?
F5 P1 1.566(6) . ?
F6 P1 1.526(6) . ?
F7 P2 1.495(8) . ?
F8 P2 1.469(9) . ?
F9 P2 1.548(6) . ?
F10 P2 1.487(8) . ?
F11 P2 1.534(7) . ?
F12 P2 1.557(7) . ?
N1 C1 1.376(7) . ?
N1 C3 1.387(7) . ?
N1 C4 1.419(8) . ?
N2 C1 1.341(7) . ?
N2 C2 1.408(8) . ?
N2 C8 1.460(8) . ?
N3 C4 1.313(8) . ?
N3 C7 1.347(8) . ?
N4 C4 1.336(8) . ?
N4 C5 1.342(9) . ?
N5 C9 1.342(7) . ?
N5 C13 1.359(8) . ?
N6 C14 1.364(8) . ?
N6 C16 1.385(8) . ?
N6 C17 1.429(8) . ?
N7 C14 1.340(7) . ?
N7 C15 1.385(8) . ?
N7 C21 1.452(8) . ?
N8 C17 1.314(8) . ?
N8 C20 1.351(10) . ?
N9 C17 1.311(9) . ?
N9 C18 1.342(12) . ?
N10 C26 1.340(8) . ?
N10 C22 1.342(8) . ?
N11 C27 1.088(11) . ?
C2 C3 1.317(9) . ?
C2 H2 0.9300 . ?
C3 H3 0.9300 . ?
C5 C6 1.370(11) . ?
C5 H5 0.9300 . ?
C6 C7 1.364(10) . ?
C6 H6 0.9300 . ?
C7 H7 0.9300 . ?
C8 C9 1.509(8) . ?
C8 H8A 0.9700 . ?
C8 H8B 0.9700 . ?
C9 C10 1.383(8) . ?
C10 C11 1.379(10) . ?
C10 H10 0.9300 . ?
C11 C12 1.368(9) . ?
C11 H11 0.9300 . ?
C12 C13 1.358(9) . ?
C12 H12 0.9300 . ?
C13 H13 0.9300 . ?
C15 C16 1.339(10) . ?
C15 H15 0.9300 . ?
C16 H16 0.9300 . ?
C18 C19 1.340(14) . ?
C18 H18 0.9300 . ?
C19 C20 1.369(13) . ?
C19 H19 0.9300 . ?
C20 H20 0.9300 . ?
C21 C22 1.504(9) . ?
C21 H21A 0.9700 . ?
C21 H21B 0.9700 . ?
C22 C23 1.371(9) . ?
C23 C24 1.376(11) . ?
C23 H23 0.9300 . ?
C24 C25 1.374(12) . ?
C24 H24 0.9300 . ?
C25 C26 1.387(10) . ?
C25 H25 0.9300 . ?
C26 H26 0.9300 . ?
C27 C28 1.467(15) . ?
C28 H28A 0.9600 . ?
C28 H28B 0.9600 . ?
C28 H28C 0.9600 . ?

loop_
_geom_torsion_atom_site_label_1
_geom_torsion_atom_site_label_2
_geom_torsion_atom_site_label_3
_geom_torsion_atom_site_label_4
_geom_torsion
_geom_torsion_site_symmetry_1
_geom_torsion_site_symmetry_2
_geom_torsion_site_symmetry_3
_geom_torsion_site_symmetry_4
_geom_torsion_publ_flag
C1 Ag1 Ag2 C14 -128.2(3) . . . . ?
N10 Ag1 Ag2 C14 56.1(2) . . . . ?
C1 Ag1 Ag2 N5 50.2(2) . . . . ?
N10 Ag1 Ag2 N5 -125.4(2) . . . . ?
C14 Ag2 N5 C9 124(6) . . . . ?
Ag1 Ag2 N5 C9 -12.7(5) . . . . ?
C14 Ag2 N5 C13 -48(6) . . . . ?
Ag1 Ag2 N5 C13 175.4(4) . . . . ?
C1 Ag1 N10 C26 45(3) . . . . ?
Ag2 Ag1 N10 C26 166.5(5) . . . . ?
C1 Ag1 N10 C22 -129(2) . . . . ?
Ag2 Ag1 N10 C22 -7.6(5) . . . . ?
C2 N2 C1 N1 0.1(6) . . . . ?
C8 N2 C1 N1 -178.0(5) . . . . ?
C2 N2 C1 Ag1 174.6(5) . . . . ?
C8 N2 C1 Ag1 -3.5(8) . . . . ?
C3 N1 C1 N2 0.1(6) . . . . ?
C4 N1 C1 N2 178.1(5) . . . . ?
C3 N1 C1 Ag1 -175.3(4) . . . . ?
C4 N1 C1 Ag1 2.7(7) . . . . ?
N10 Ag1 C1 N2 62(3) . . . . ?
Ag2 Ag1 C1 N2 -61.4(5) . . . . ?
N10 Ag1 C1 N1 -124(2) . . . . ?
Ag2 Ag1 C1 N1 112.4(4) . . . . ?
C1 N2 C2 C3 -0.2(7) . . . . ?
C8 N2 C2 C3 177.9(6) . . . . ?
N2 C2 C3 N1 0.2(7) . . . . ?
C1 N1 C3 C2 -0.2(7) . . . . ?
C4 N1 C3 C2 -178.2(6) . . . . ?
C7 N3 C4 N4 -3.1(10) . . . . ?
C7 N3 C4 N1 179.9(6) . . . . ?
C5 N4 C4 N3 1.6(10) . . . . ?
C5 N4 C4 N1 178.7(6) . . . . ?
C1 N1 C4 N3 0.8(8) . . . . ?
C3 N1 C4 N3 178.6(6) . . . . ?
C1 N1 C4 N4 -176.6(5) . . . . ?
C3 N1 C4 N4 1.2(9) . . . . ?
C4 N4 C5 C6 0.8(11) . . . . ?
N4 C5 C6 C7 -1.4(13) . . . . ?
C4 N3 C7 C6 2.3(11) . . . . ?
C5 C6 C7 N3 -0.3(13) . . . . ?
C1 N2 C8 C9 118.0(6) . . . . ?
C2 N2 C8 C9 -59.8(7) . . . . ?
C13 N5 C9 C10 -0.3(9) . . . . ?
Ag2 N5 C9 C10 -172.2(5) . . . . ?
C13 N5 C9 C8 -179.1(6) . . . . ?
Ag2 N5 C9 C8 9.0(8) . . . . ?
N2 C8 C9 N5 -70.0(7) . . . . ?
N2 C8 C9 C10 111.2(7) . . . . ?
N5 C9 C10 C11 0.7(11) . . . . ?
C8 C9 C10 C11 179.5(7) . . . . ?
C9 C10 C11 C12 -1.0(12) . . . . ?
C10 C11 C12 C13 0.8(12) . . . . ?
C11 C12 C13 N5 -0.4(12) . . . . ?
C9 N5 C13 C12 0.1(10) . . . . ?
Ag2 N5 C13 C12 172.5(6) . . . . ?
C15 N7 C14 N6 -1.3(6) . . . . ?
C21 N7 C14 N6 -173.7(5) . . . . ?
C15 N7 C14 Ag2 175.1(5) . . . . ?
C21 N7 C14 Ag2 2.7(9) . . . . ?
C16 N6 C14 N7 1.6(6) . . . . ?
C17 N6 C14 N7 177.2(5) . . . . ?
C16 N6 C14 Ag2 -175.3(4) . . . . ?
C17 N6 C14 Ag2 0.3(8) . . . . ?
N5 Ag2 C14 N7 149(6) . . . . ?
Ag1 Ag2 C14 N7 -73.3(5) . . . . ?
N5 Ag2 C14 N6 -35(6) . . . . ?
Ag1 Ag2 C14 N6 102.6(5) . . . . ?
C14 N7 C15 C16 0.5(7) . . . . ?
C21 N7 C15 C16 172.8(6) . . . . ?
N7 C15 C16 N6 0.5(7) . . . . ?
C14 N6 C16 C15 -1.4(7) . . . . ?
C17 N6 C16 C15 -177.0(6) . . . . ?
C18 N9 C17 N8 -1.0(12) . . . . ?
C18 N9 C17 N6 178.1(8) . . . . ?
C20 N8 C17 N9 1.1(11) . . . . ?
C20 N8 C17 N6 -178.0(6) . . . . ?
C14 N6 C17 N9 -178.3(6) . . . . ?
C16 N6 C17 N9 -3.3(9) . . . . ?
C14 N6 C17 N8 1.0(9) . . . . ?
C16 N6 C17 N8 176.0(6) . . . . ?
C17 N9 C18 C19 -0.3(16) . . . . ?
N9 C18 C19 C20 1.2(17) . . . . ?
C17 N8 C20 C19 0.0(12) . . . . ?
C18 C19 C20 N8 -1.1(15) . . . . ?
C14 N7 C21 C22 112.6(7) . . . . ?
C15 N7 C21 C22 -58.7(8) . . . . ?
C26 N10 C22 C23 -1.2(10) . . . . ?
Ag1 N10 C22 C23 172.7(5) . . . . ?
C26 N10 C22 C21 179.1(6) . . . . ?
Ag1 N10 C22 C21 -7.0(8) . . . . ?
N7 C21 C22 N10 -52.0(8) . . . . ?
N7 C21 C22 C23 128.3(7) . . . . ?
N10 C22 C23 C24 -0.4(12) . . . . ?
C21 C22 C23 C24 179.3(8) . . . . ?
C22 C23 C24 C25 1.5(14) . . . . ?
C23 C24 C25 C26 -1.1(14) . . . . ?
C22 N10 C26 C25 1.6(11) . . . . ?
Ag1 N10 C26 C25 -172.9(7) . . . . ?
C24 C25 C26 N10 -0.4(14) . . . . ?
